data_7702501
loop_
_publ_author_name
'Werndrup, Pia'
'Kessler, Vadim G.'

_publ_section_title
;
 Interaction of Co(acac)2 and Ta(OMe)5: isolation and single crystal study
 of the products. MII2MV2(acac)2(OMe)12, MII&#x2005;=&#x2005;Co, Ni, Zn or
 Mg and MV&#x2005;=&#x2005;Ta or Nb: A new class of heterometallic
 heteroleptic alkoxide complexes
;
_journal_issue 5
_journal_name_full 'Journal of the Chemical Society, Dalton Transactions'
_journal_page_first 574
_journal_paper_doi 10.1039/b008526j
_journal_year 2001
_chemical_formula_sum 'C34 H56 Co4 O16'
_chemical_formula_weight 956.51
_space_group_IT_number 2
_space_group_name_Hall '-P 1'
_space_group_name_H-M_alt 'P -1'
_symmetry_cell_setting triclinic
_symmetry_space_group_name_H-M 'P -1'
_atom_sites_solution_hydrogens geom
_atom_sites_solution_primary direct
_atom_sites_solution_secondary difmap
_audit_creation_method SHELXL-97
_cell_angle_alpha 72.429(3)
_cell_angle_beta 89.482(3)
_cell_angle_gamma 83.716(3)
_cell_formula_units_Z 2
_cell_length_a 10.6192(16)
_cell_length_b 11.9216(18)
_cell_length_c 18.284(3)
_cell_measurement_reflns_used 999(I>10sigma(I))
_cell_measurement_temperature 293(2)
_cell_measurement_theta_max 22.50
_cell_measurement_theta_min 1.83
_cell_volume 2192.8(6)
_computing_cell_refinement 'Bruker SMART'
_computing_data_collection 'Bruker SMART'
_computing_data_reduction 'Bruker SAINPLUS'
_computing_molecular_graphics 'Bruker SHELXTL-NT'
_computing_publication_material 'Bruker SHELXTL-NT'
_computing_structure_refinement 'SHELXL-97 (Sheldrick, 1997)'
_computing_structure_solution 'SHELXS-97 (Sheldrick, 1990)'
_diffrn_ambient_temperature 293(2)
_diffrn_measured_fraction_theta_full 0.993
_diffrn_measured_fraction_theta_max 0.993
_diffrn_measurement_device_type 'Bruker SMART CCD 1K'
_diffrn_measurement_method 'Bruker SMART'
_diffrn_radiation_monochromator graphite
_diffrn_radiation_source 'fine-focus sealed tube'
_diffrn_radiation_type MoK\a
_diffrn_radiation_wavelength 0.71073
_diffrn_reflns_av_R_equivalents 0.0751
_diffrn_reflns_av_sigmaI/netI 0.1361
_diffrn_reflns_limit_h_max 11
_diffrn_reflns_limit_h_min -11
_diffrn_reflns_limit_k_max 12
_diffrn_reflns_limit_k_min -11
_diffrn_reflns_limit_l_max 18
_diffrn_reflns_limit_l_min -19
_diffrn_reflns_number 8849
_diffrn_reflns_theta_full 22.50
_diffrn_reflns_theta_max 22.50
_diffrn_reflns_theta_min 1.83
_exptl_absorpt_coefficient_mu 1.549
_exptl_absorpt_correction_type 'not applied'
_exptl_crystal_colour purple
_exptl_crystal_density_diffrn 1.449
_exptl_crystal_density_meas ?
_exptl_crystal_density_method 'not measured'
_exptl_crystal_description prism
_exptl_crystal_F_000 992
_exptl_crystal_size_max 0.55
_exptl_crystal_size_mid 0.40
_exptl_crystal_size_min 0.25
_refine_diff_density_max 0.672
_refine_diff_density_min -0.924
_refine_diff_density_rms '0.115 Compound 4'
_refine_ls_extinction_method none
_refine_ls_goodness_of_fit_ref 0.840
_refine_ls_hydrogen_treatment mixed
_refine_ls_matrix_type full
_refine_ls_number_parameters 487
_refine_ls_number_reflns 5705
_refine_ls_number_restraints 0
_refine_ls_restrained_S_all 0.840
_refine_ls_R_factor_all 0.1438
_refine_ls_R_factor_gt 0.0693
_refine_ls_shift/su_max 0.012
_refine_ls_shift/su_mean 0.001
_refine_ls_structure_factor_coef Fsqd
_refine_ls_weighting_details 'calc w=1/[\s^2^(Fo^2^)+(0.0881P)^2^+0.0000P] where P=(Fo^2^+2Fc^2^)/3'
_refine_ls_weighting_scheme calc
_refine_ls_wR_factor_gt 0.1566
_refine_ls_wR_factor_ref 0.1751
_reflns_number_gt 2688
_reflns_number_total 5705
_reflns_threshold_expression >2sigma(I)
_cod_data_source_file b008526j.txt
_cod_data_source_block co4ny
_cod_depositor_comments
;
The following automatic conversions were performed:

data item '_symmetry_cell_setting' value 'Triclinic' was changed to
'triclinic' in accordance with the
/home/saulius/struct/COD-crude-data/automatic-downloads/DataCite-retrospective/RSC/depositions/lib/dictionaries/cif_core.dic
dictionary named 'cif_core.dic' version 2.4.2 last updated on
2011-04-26.

data item '_exptl_crystal_density_meas' value 'not measured' was
changed to '?' -- the value is perceived as not measured.

Automatic conversion script
Id: cif_fix_values 6909 2019-04-08 15:41:33Z antanas 
;
_cod_original_cell_volume 2192.7(6)
_cod_original_sg_symbol_H-M P-1
_cod_database_code 7702501

loop_
_symmetry_equiv_pos_as_xyz
'x, y, z'
'-x, -y, -z'

loop_
_atom_site_label
_atom_site_type_symbol
_atom_site_fract_x
_atom_site_fract_y
_atom_site_fract_z
_atom_site_U_iso_or_equiv
_atom_site_adp_type
_atom_site_occupancy
_atom_site_symmetry_multiplicity
_atom_site_calc_flag
_atom_site_refinement_flags
Co1 Co 2.13214(10) 0.03510(10) 1.51763(7) 0.0455(4) Uani 1 1 d .
Co2 Co 1.90441(12) 0.23777(11) 1.45519(7) 0.0565(4) Uani 1 1 d .
Co3 Co 1.13182(11) 0.77406(10) 1.05488(7) 0.0553(4) Uani 1 1 d .
Co4 Co 0.87794(11) 0.94409(10) 0.98921(7) 0.0475(4) Uani 1 1 d .
O1 O 1.9882(5) 0.0905(4) 1.4323(3) 0.0385(14) Uani 1 1 d .
O2 O 1.0234(5) 0.9163(4) 1.0719(3) 0.0449(15) Uani 1 1 d .
O3 O 2.0357(5) 0.1727(5) 1.5518(3) 0.0515(17) Uani 1 1 d .
O4 O 2.2222(5) -0.1030(5) 1.4824(3) 0.0490(16) Uani 1 1 d .
O5 O 1.0029(5) 0.8188(5) 0.9583(4) 0.0532(17) Uani 1 1 d .
O6 O 0.7624(5) 1.0832(5) 1.0106(3) 0.0566(17) Uani 1 1 d .
O7 O 1.2253(6) 0.6318(6) 1.0349(4) 0.074(2) Uani 1 1 d .
O8 O 1.8218(6) 0.3786(6) 1.4810(4) 0.077(2) Uani 1 1 d .
O9 O 2.2513(5) -0.0052(6) 1.6088(4) 0.0583(17) Uani 1 1 d .
O10 O 1.8015(6) 0.2900(6) 1.3564(4) 0.071(2) Uani 1 1 d .
O11 O 1.2323(6) 0.7393(6) 1.1525(4) 0.069(2) Uani 1 1 d .
O12 O 0.9843(6) 0.6657(5) 1.1141(4) 0.074(2) Uani 1 1 d .
O13 O 2.2486(6) 0.1485(5) 1.4503(4) 0.0626(18) Uani 1 1 d .
O15 O 0.7798(6) 0.8279(5) 1.0692(4) 0.0622(18) Uani 1 1 d .
O16 O 0.7557(6) 0.9430(6) 0.9053(4) 0.0672(19) Uani 1 1 d .
O17A O 2.0643(6) 0.3340(6) 1.4045(4) 0.073(2) Uani 1 1 d .
C18 C 2.0259(8) 0.0982(8) 1.3560(5) 0.062(3) Uani 1 1 d .
H18A H 1.9532 0.1244 1.3218 0.092 Uiso 1 1 calc R
H18B H 2.0624 0.0218 1.3543 0.092 Uiso 1 1 calc R
H18C H 2.0874 0.1537 1.3405 0.092 Uiso 1 1 calc R
C19 C 0.9926(8) 0.9109(7) 1.1484(5) 0.058(3) Uani 1 1 d .
H19A H 1.0691 0.8976 1.1788 0.087 Uiso 1 1 calc R
H19B H 0.9421 0.8472 1.1693 0.087 Uiso 1 1 calc R
H19C H 0.9458 0.9843 1.1488 0.087 Uiso 1 1 calc R
C20 C 0.9940(9) 0.7941(8) 0.8956(6) 0.057(3) Uani 1 1 d .
C21 C 0.8897(9) 0.8241(9) 0.8460(6) 0.066(3) Uani 1 1 d .
H21A H 0.8936 0.7950 0.8041 0.080 Uiso 1 1 calc R
C23 C 2.0662(9) 0.2002(9) 1.6110(6) 0.063(3) Uani 1 1 d .
C25 C 2.2475(8) 0.0464(10) 1.6594(6) 0.059(3) Uani 1 1 d .
C26 C 2.3510(9) 0.1145(10) 1.4227(6) 0.062(3) Uani 1 1 d .
C27 C 2.1641(10) 0.1435(9) 1.6631(6) 0.069(3) Uani 1 1 d .
H27A H 2.1753 0.1726 1.7041 0.083 Uiso 1 1 calc R
C29 C 2.3915(9) 0.0012(9) 1.4243(5) 0.064(3) Uani 1 1 d .
H29A H 2.4719 -0.0096 1.4051 0.077 Uiso 1 1 calc R
C30 C 2.3316(9) -0.0993(9) 1.4500(6) 0.060(3) Uani 1 1 d .
C31 C 1.2880(10) 0.5459(10) 1.0843(8) 0.074(3) Uani 1 1 d .
C32 C 1.7008(10) 0.4700(10) 1.3713(7) 0.081(4) Uani 1 1 d .
H32A H 1.6469 0.5375 1.3465 0.098 Uiso 1 1 calc R
C33 C 1.7265(9) 0.3827(10) 1.3316(6) 0.068(3) Uani 1 1 d .
C34 C 0.7765(9) 0.8958(10) 0.8537(6) 0.067(3) Uani 1 1 d .
C35 C 1.3199(9) 0.5457(9) 1.1566(8) 0.081(4) Uani 1 1 d .
H35A H 1.3624 0.4761 1.1886 0.097 Uiso 1 1 calc R
C36 C 1.6644(9) 0.3987(9) 1.2549(6) 0.090(4) Uani 1 1 d .
H36A H 1.6932 0.3326 1.2371 0.135 Uiso 1 1 calc R
H36B H 1.6862 0.4704 1.2187 0.135 Uiso 1 1 calc R
H36C H 1.5740 0.4033 1.2601 0.135 Uiso 1 1 calc R
C37 C 1.7469(10) 0.4633(9) 1.4404(7) 0.071(3) Uani 1 1 d .
C38 C 1.2950(8) 0.6395(11) 1.1871(7) 0.073(3) Uani 1 1 d .
C41 C 1.9898(11) 0.3035(10) 1.6256(6) 0.117(5) Uani 1 1 d .
H41A H 1.9246 0.3350 1.5865 0.176 Uiso 1 1 calc R
H41B H 2.0439 0.3633 1.6247 0.176 Uiso 1 1 calc R
H41C H 1.9519 0.2786 1.6749 0.176 Uiso 1 1 calc R
C42 C 1.1142(9) 0.7339(9) 0.8717(6) 0.086(4) Uani 1 1 d .
H42A H 1.1788 0.7188 0.9110 0.128 Uiso 1 1 calc R
H42B H 1.1426 0.7846 0.8245 0.128 Uiso 1 1 calc R
H42C H 1.0969 0.6605 0.8646 0.128 Uiso 1 1 calc R
C43 C 1.3391(9) 0.6293(10) 1.2682(6) 0.097(4) Uani 1 1 d .
H43A H 1.3144 0.7026 1.2788 0.146 Uiso 1 1 calc R
H43B H 1.4297 0.6121 1.2725 0.146 Uiso 1 1 calc R
H43C H 1.3010 0.5666 1.3043 0.146 Uiso 1 1 calc R
C45 C 2.4325(9) 0.2112(9) 1.3849(6) 0.093(4) Uani 1 1 d .
H45A H 2.3921 0.2858 1.3878 0.139 Uiso 1 1 calc R
H45B H 2.4436 0.2148 1.3321 0.139 Uiso 1 1 calc R
H45C H 2.5137 0.1944 1.4110 0.139 Uiso 1 1 calc R
C46 C 0.6779(10) 0.9179(11) 0.7915(6) 0.108(4) Uani 1 1 d .
H46A H 0.6061 0.9671 0.8014 0.162 Uiso 1 1 calc R
H46B H 0.6519 0.8439 0.7903 0.162 Uiso 1 1 calc R
H46C H 0.7124 0.9570 0.7430 0.162 Uiso 1 1 calc R
C47 C 2.3404(10) -0.0070(11) 1.7275(6) 0.100(4) Uani 1 1 d .
H47A H 2.3924 -0.0735 1.7200 0.151 Uiso 1 1 calc R
H47B H 2.2941 -0.0325 1.7738 0.151 Uiso 1 1 calc R
H47C H 2.3931 0.0515 1.7314 0.151 Uiso 1 1 calc R
C48 C 0.9637(12) 0.5600(11) 1.1076(8) 0.140(6) Uani 1 1 d .
H48A H 0.8946 0.5310 1.1393 0.209 Uiso 1 1 calc R
H48B H 1.0387 0.5052 1.1238 0.209 Uiso 1 1 calc R
H48C H 0.9433 0.5682 1.0551 0.209 Uiso 1 1 calc R
C49 C 2.0712(10) 0.4069(9) 1.3324(7) 0.104(4) Uani 1 1 d .
H49A H 2.1521 0.4371 1.3259 0.156 Uiso 1 1 calc R
H49B H 2.0050 0.4716 1.3235 0.156 Uiso 1 1 calc R
H49C H 2.0613 0.3640 1.2964 0.156 Uiso 1 1 calc R
C50 C 1.3333(11) 0.4384(9) 1.0595(8) 0.120(5) Uani 1 1 d .
H50A H 1.3046 0.4511 1.0077 0.180 Uiso 1 1 calc R
H50B H 1.2997 0.3701 1.0927 0.180 Uiso 1 1 calc R
H50C H 1.4242 0.4260 1.0623 0.180 Uiso 1 1 calc R
C36A C 1.7041(11) 0.5624(10) 1.4745(8) 0.135(6) Uani 1 1 d .
H36D H 1.7455 0.5465 1.5237 0.202 Uiso 1 1 calc R
H36E H 1.6140 0.5669 1.4807 0.202 Uiso 1 1 calc R
H36F H 1.7257 0.6362 1.4409 0.202 Uiso 1 1 calc R
C141 C 2.3883(9) -0.2135(9) 1.4396(7) 0.100(4) Uani 1 1 d .
H14A H 2.3333 -0.2735 1.4604 0.150 Uiso 1 1 calc R
H14B H 2.4693 -0.2367 1.4658 0.150 Uiso 1 1 calc R
H14C H 2.3988 -0.2037 1.3859 0.150 Uiso 1 1 calc R
C11A C 0.5695(8) 1.1835(8) 1.0336(6) 0.083(3) Uani 1 1 d .
H11A H 0.6129 1.2494 1.0057 0.124 Uiso 1 1 calc R
H11B H 0.5491 1.1902 1.0834 0.124 Uiso 1 1 calc R
H11C H 0.4929 1.1834 1.0061 0.124 Uiso 1 1 calc R
C3A C 0.6525(9) 1.0713(9) 1.0420(5) 0.055(3) Uani 1 1 d .
C1A C 0.6181(10) 0.7504(9) 1.1484(7) 0.103(4) Uani 1 1 d .
H1AA H 0.6738 0.6793 1.1536 0.155 Uiso 1 1 calc R
H1AB H 0.5375 0.7436 1.1278 0.155 Uiso 1 1 calc R
H1AC H 0.6070 0.7622 1.1979 0.155 Uiso 1 1 calc R
C2A C 0.6125(9) 0.9639(9) 1.0804(5) 0.063(3) Uani 1 1 d .
H2AA H 0.5306 0.9679 1.0986 0.076 Uiso 1 1 calc R
C4A C 0.6739(9) 0.8525(10) 1.0961(6) 0.061(3) Uani 1 1 d .

loop_
_atom_site_aniso_label
_atom_site_aniso_U_11
_atom_site_aniso_U_22
_atom_site_aniso_U_33
_atom_site_aniso_U_23
_atom_site_aniso_U_13
_atom_site_aniso_U_12
Co1 0.0253(7) 0.0561(8) 0.0583(9) -0.0229(7) -0.0020(6) -0.0016(6)
Co2 0.0425(8) 0.0527(9) 0.0737(11) -0.0224(7) -0.0046(7) 0.0075(6)
Co3 0.0381(8) 0.0515(8) 0.0721(11) -0.0142(7) -0.0032(7) -0.0005(6)
Co4 0.0296(7) 0.0524(8) 0.0613(10) -0.0176(7) 0.0019(6) -0.0066(6)
O1 0.031(3) 0.047(3) 0.037(4) -0.014(3) 0.002(3) -0.001(3)
O2 0.039(4) 0.043(4) 0.053(4) -0.014(3) -0.004(3) -0.008(3)
O3 0.042(4) 0.060(4) 0.057(4) -0.030(3) 0.003(3) 0.007(3)
O4 0.037(4) 0.057(4) 0.058(4) -0.025(3) -0.001(3) 0.000(3)
O5 0.042(4) 0.052(4) 0.069(5) -0.024(3) -0.004(3) 0.000(3)
O6 0.035(4) 0.063(4) 0.073(5) -0.024(3) -0.001(4) -0.005(3)
O7 0.062(5) 0.055(4) 0.098(6) -0.018(4) -0.008(4) 0.008(4)
O8 0.065(5) 0.064(5) 0.105(6) -0.033(4) -0.016(4) 0.007(4)
O9 0.032(4) 0.084(5) 0.064(5) -0.034(4) -0.006(3) 0.002(3)
O10 0.056(4) 0.059(4) 0.086(5) -0.015(4) -0.024(4) 0.025(4)
O11 0.058(5) 0.067(5) 0.072(5) -0.012(4) -0.013(4) 0.003(4)
O12 0.058(5) 0.052(4) 0.114(6) -0.026(4) 0.001(4) -0.018(4)
O13 0.035(4) 0.075(5) 0.088(5) -0.037(4) 0.009(4) -0.017(3)
O15 0.040(4) 0.055(4) 0.084(5) -0.008(3) 0.010(4) -0.007(3)
O16 0.035(4) 0.101(5) 0.072(5) -0.036(4) -0.005(4) -0.008(4)
O17A 0.080(5) 0.067(5) 0.068(5) -0.009(4) 0.008(4) -0.027(4)
C18 0.054(6) 0.062(6) 0.069(8) -0.020(5) 0.007(6) -0.006(5)
C19 0.055(6) 0.064(6) 0.050(7) -0.008(5) 0.007(5) -0.014(5)
C20 0.054(7) 0.059(6) 0.062(8) -0.020(6) 0.013(6) -0.018(5)
C21 0.050(7) 0.097(8) 0.065(7) -0.043(6) -0.002(6) -0.015(6)
C23 0.052(7) 0.070(7) 0.076(8) -0.038(6) 0.007(6) -0.003(6)
C25 0.025(5) 0.098(8) 0.062(8) -0.035(7) 0.003(5) -0.015(5)
C26 0.037(6) 0.088(8) 0.069(8) -0.029(6) 0.000(6) -0.029(6)
C27 0.069(8) 0.092(8) 0.057(7) -0.041(6) -0.003(6) -0.001(6)
C29 0.045(6) 0.071(7) 0.076(8) -0.024(6) 0.019(6) -0.008(6)
C30 0.037(6) 0.078(8) 0.061(7) -0.020(6) 0.007(5) 0.005(6)
C31 0.043(7) 0.064(8) 0.114(11) -0.023(8) -0.011(7) -0.006(6)
C32 0.047(7) 0.075(8) 0.104(11) -0.013(8) 0.001(7) 0.030(6)
C33 0.048(7) 0.077(8) 0.063(8) 0.004(6) 0.003(6) -0.013(6)
C34 0.048(7) 0.093(9) 0.067(8) -0.028(7) 0.004(6) -0.022(6)
C35 0.029(6) 0.049(7) 0.146(13) -0.007(8) -0.006(7) 0.005(5)
C36 0.054(7) 0.103(9) 0.091(9) -0.004(7) -0.017(7) 0.015(6)
C37 0.057(8) 0.059(7) 0.088(9) -0.010(7) -0.006(7) -0.001(6)
C38 0.019(6) 0.090(9) 0.096(10) -0.003(8) -0.007(6) -0.015(6)
C41 0.115(11) 0.138(11) 0.117(11) -0.086(9) -0.038(8) 0.043(9)
C42 0.075(8) 0.096(8) 0.100(9) -0.056(7) 0.018(7) 0.007(7)
C43 0.042(7) 0.134(11) 0.092(10) -0.002(8) -0.014(6) -0.003(7)
C45 0.063(8) 0.098(9) 0.121(11) -0.035(8) 0.017(7) -0.030(7)
C46 0.056(8) 0.196(14) 0.087(9) -0.065(9) -0.024(7) -0.008(8)
C47 0.059(8) 0.178(12) 0.069(8) -0.050(8) -0.021(6) 0.004(8)
C48 0.079(10) 0.106(11) 0.226(18) -0.036(11) 0.027(10) -0.020(8)
C49 0.083(9) 0.066(8) 0.160(14) -0.029(8) 0.021(9) -0.018(7)
C50 0.087(9) 0.062(8) 0.217(16) -0.057(9) -0.003(10) 0.009(7)
C36A 0.091(10) 0.088(9) 0.248(18) -0.095(11) 0.004(11) 0.022(8)
C141 0.047(7) 0.097(9) 0.166(13) -0.061(8) 0.032(8) 0.004(6)
C11A 0.037(6) 0.097(9) 0.133(10) -0.060(8) 0.006(6) -0.010(6)
C3A 0.032(6) 0.087(8) 0.052(7) -0.034(6) -0.005(5) -0.001(6)
C1A 0.066(8) 0.101(9) 0.125(11) 0.004(8) 0.021(8) -0.041(7)
C2A 0.033(6) 0.084(8) 0.071(8) -0.015(6) 0.009(5) -0.022(6)
C4A 0.025(6) 0.086(8) 0.078(8) -0.029(7) 0.016(6) -0.028(6)

loop_
_atom_type_symbol
_atom_type_description
_atom_type_scat_dispersion_real
_atom_type_scat_dispersion_imag
_atom_type_scat_source
C C 0.0033 0.0016 'International Tables Vol C Tables 4.2.6.8 and 6.1.1.4'
H H 0.0000 0.0000 'International Tables Vol C Tables 4.2.6.8 and 6.1.1.4'
O O 0.0106 0.0060 'International Tables Vol C Tables 4.2.6.8 and 6.1.1.4'
Co Co 0.3494 0.9721 'International Tables Vol C Tables 4.2.6.8 and 6.1.1.4'

loop_
_geom_angle_atom_site_label_1
_geom_angle_atom_site_label_2
_geom_angle_atom_site_label_3
_geom_angle
_geom_angle_site_symmetry_1
_geom_angle_site_symmetry_3
O9 Co1 O13 92.1(3) . .
O9 Co1 O1 95.6(2) . 2_958
O13 Co1 O1 169.1(2) . 2_958
O9 Co1 O4 91.1(2) . .
O13 Co1 O4 90.0(2) . .
O1 Co1 O4 82.2(2) 2_958 .
O9 Co1 O3 90.5(2) . .
O13 Co1 O3 91.1(2) . .
O1 Co1 O3 96.4(2) 2_958 .
O4 Co1 O3 178.0(2) . .
O9 Co1 O1 170.9(2) . .
O13 Co1 O1 91.3(2) . .
O1 Co1 O1 82.2(2) 2_958 .
O4 Co1 O1 97.3(2) . .
O3 Co1 O1 81.0(2) . .
O8 Co2 O10 88.9(3) . .
O8 Co2 O1 178.2(3) . .
O10 Co2 O1 92.4(2) . .
O8 Co2 O3 97.8(2) . .
O10 Co2 O3 171.8(2) . .
O1 Co2 O3 80.9(2) . .
O8 Co2 O17A 91.2(3) . .
O10 Co2 O17A 94.0(3) . .
O1 Co2 O17A 90.0(2) . .
O3 Co2 O17A 81.3(2) . .
O8 Co2 O4 99.5(3) . 2_958
O10 Co2 O4 95.0(3) . 2_958
O1 Co2 O4 79.1(2) . 2_958
O3 Co2 O4 88.5(2) . 2_958
O17A Co2 O4 166.1(2) . 2_958
O11 Co3 O7 89.8(3) . .
O11 Co3 O2 93.7(2) . .
O7 Co3 O2 175.4(2) . .
O11 Co3 O5 172.3(3) . .
O7 Co3 O5 96.3(3) . .
O2 Co3 O5 79.9(2) . .
O11 Co3 O6 95.6(2) . 2_777
O7 Co3 O6 102.6(3) . 2_777
O2 Co3 O6 80.0(2) . 2_777
O5 Co3 O6 87.6(2) . 2_777
O11 Co3 O12 91.7(3) . .
O7 Co3 O12 90.1(3) . .
O2 Co3 O12 87.0(2) . .
O5 Co3 O12 83.7(2) . .
O6 Co3 O12 165.4(2) 2_777 .
O16 Co4 O15 90.6(3) . .
O16 Co4 O6 90.3(3) . .
O15 Co4 O6 88.7(2) . .
O16 Co4 O2 99.2(3) . 2_777
O15 Co4 O2 166.0(2) . 2_777
O6 Co4 O2 81.3(2) . 2_777
O16 Co4 O5 89.2(3) . .
O15 Co4 O5 97.6(2) . .
O6 Co4 O5 173.7(2) . .
O2 Co4 O5 92.6(2) 2_777 .
O16 Co4 O2 168.9(3) . .
O15 Co4 O2 88.8(2) . .
O6 Co4 O2 100.8(2) . .
O2 Co4 O2 83.5(2) 2_777 .
O5 Co4 O2 79.8(2) . .
C18 O1 Co2 119.4(5) . .
C18 O1 Co1 116.7(5) . 2_958
Co2 O1 Co1 102.7(2) . 2_958
C18 O1 Co1 116.4(5) . .
Co2 O1 Co1 100.4(2) . .
Co1 O1 Co1 97.8(2) 2_958 .
C19 O2 Co3 117.6(5) . .
C19 O2 Co4 116.9(5) . 2_777
Co3 O2 Co4 101.5(2) . 2_777
C19 O2 Co4 119.7(5) . .
Co3 O2 Co4 100.9(2) . .
Co4 O2 Co4 96.5(2) 2_777 .
C23 O3 Co1 124.1(6) . .
C23 O3 Co2 138.9(6) . .
Co1 O3 Co2 96.9(2) . .
C30 O4 Co1 123.4(6) . .
C30 O4 Co2 139.1(6) . 2_958
Co1 O4 Co2 95.7(2) . 2_958
C20 O5 Co4 124.0(6) . .
C20 O5 Co3 137.9(6) . .
Co4 O5 Co3 98.0(3) . .
C3A O6 Co4 123.3(6) . .
C3A O6 Co3 138.2(6) . 2_777
Co4 O6 Co3 97.2(2) . 2_777
C31 O7 Co3 126.0(8) . .
C37 O8 Co2 128.8(8) . .
C25 O9 Co1 125.6(6) . .
C33 O10 Co2 127.1(7) . .
C38 O11 Co3 124.9(7) . .
C48 O12 Co3 125.6(7) . .
C26 O13 Co1 123.8(7) . .
C4A O15 Co4 126.0(6) . .
C34 O16 Co4 127.2(6) . .
C49 O17A Co2 127.3(7) . .
O5 C20 C21 126.2(9) . .
O5 C20 C42 115.4(9) . .
C21 C20 C42 118.2(9) . .
C20 C21 C34 125.5(9) . .
O3 C23 C27 126.3(9) . .
O3 C23 C41 117.1(9) . .
C27 C23 C41 116.7(9) . .
O9 C25 C27 127.8(9) . .
O9 C25 C47 116.3(9) . .
C27 C25 C47 115.8(9) . .
O13 C26 C29 126.0(9) . .
O13 C26 C45 115.3(10) . .
C29 C26 C45 118.7(9) . .
C23 C27 C25 125.7(9) . .
C26 C29 C30 129.7(9) . .
O4 C30 C29 124.1(9) . .
O4 C30 C141 114.9(9) . .
C29 C30 C141 120.9(9) . .
O7 C31 C35 124.5(11) . .
O7 C31 C50 116.9(12) . .
C35 C31 C50 118.6(11) . .
C37 C32 C33 126.3(10) . .
O10 C33 C32 124.0(10) . .
O10 C33 C36 114.9(10) . .
C32 C33 C36 121.1(10) . .
O16 C34 C21 125.9(9) . .
O16 C34 C46 118.5(10) . .
C21 C34 C46 115.5(10) . .
C31 C35 C38 126.5(10) . .
O8 C37 C32 124.6(11) . .
O8 C37 C36A 116.8(11) . .
C32 C37 C36A 118.6(11) . .
O11 C38 C35 125.0(11) . .
O11 C38 C43 113.6(11) . .
C35 C38 C43 121.4(11) . .
O6 C3A C2A 123.8(9) . .
O6 C3A C11A 115.4(9) . .
C2A C3A C11A 120.8(9) . .
C4A C2A C3A 130.1(9) . .
O15 C4A C2A 124.3(9) . .
O15 C4A C1A 115.3(10) . .
C2A C4A C1A 120.4(9) . .

loop_
_geom_bond_atom_site_label_1
_geom_bond_atom_site_label_2
_geom_bond_distance
_geom_bond_site_symmetry_2
Co1 O9 2.008(6) .
Co1 O13 2.051(6) .
Co1 O1 2.069(5) 2_958
Co1 O4 2.080(5) .
Co1 O3 2.090(5) .
Co1 O1 2.099(5) .
Co2 O8 1.990(6) .
Co2 O10 2.012(6) .
Co2 O1 2.035(5) .
Co2 O3 2.156(6) .
Co2 O17A 2.194(7) .
Co2 O4 2.242(6) 2_958
Co3 O11 1.996(6) .
Co3 O7 1.998(6) .
Co3 O2 2.045(5) .
Co3 O5 2.143(6) .
Co3 O6 2.180(6) 2_777
Co3 O12 2.205(7) .
Co4 O16 2.022(6) .
Co4 O15 2.051(6) .
Co4 O6 2.085(6) .
Co4 O2 2.086(6) 2_777
Co4 O5 2.091(6) .
Co4 O2 2.100(5) .
O1 C18 1.428(9) .
O1 Co1 2.069(5) 2_958
O2 C19 1.418(9) .
O2 Co4 2.086(5) 2_777
O3 C23 1.276(11) .
O4 C30 1.298(10) .
O4 Co2 2.242(6) 2_958
O5 C20 1.273(10) .
O6 C3A 1.298(10) .
O6 Co3 2.180(6) 2_777
O7 C31 1.269(11) .
O8 C37 1.259(11) .
O9 C25 1.255(10) .
O10 C33 1.254(10) .
O11 C38 1.281(11) .
O12 C48 1.342(12) .
O13 C26 1.272(11) .
O15 C4A 1.265(10) .
O16 C34 1.243(11) .
O17A C49 1.349(11) .
C20 C21 1.383(12) .
C20 C42 1.521(12) .
C21 C34 1.428(12) .
C23 C27 1.386(12) .
C23 C41 1.490(12) .
C25 C27 1.396(12) .
C25 C47 1.528(12) .
C26 C29 1.364(12) .
C26 C45 1.510(12) .
C29 C30 1.372(12) .
C30 C141 1.493(12) .
C31 C35 1.367(15) .
C31 C50 1.513(13) .
C32 C37 1.335(14) .
C32 C33 1.441(14) .
C33 C36 1.505(13) .
C34 C46 1.496(13) .
C35 C38 1.393(14) .
C37 C36A 1.520(13) .
C38 C43 1.524(14) .
C11A C3A 1.487(11) .
C3A C2A 1.372(12) .
C1A C4A 1.480(12) .
C2A C4A 1.362(12) .
